data_7243435
loop_
_publ_author_name
'Wei, Yaoyi'
'Zhu, Bin'
'Wang, Jinmiao'
'Wang, Lulu'
'Wu, Ruixue'
'Liu, Wenbo'
'Ma, Bingxiang'
'Yang, Dong'
'Fan, Yuhua'
'Zhang, Xia'

_publ_section_title
;
 A series of novel Co(ii)-based MOFs: syntheses, structural diversity, and
 various properties
;
_journal_issue 36
_journal_name_full CrystEngComm
_journal_page_first 6376
_journal_page_last 6387
_journal_paper_doi 10.1039/D1CE00783A
_journal_volume 23
_journal_year 2021
_chemical_formula_moiety 'C72 H56 Co4 N12 O20'
_chemical_formula_sum 'C72 H56 Co4 N12 O20'
_chemical_formula_weight 1645.00
_space_group_crystal_system monoclinic
_space_group_IT_number 14
_space_group_name_Hall '-P 2yn'
_space_group_name_H-M_alt 'P 1 21/n 1'
_atom_sites_solution_hydrogens geom
_atom_sites_solution_primary dual
_audit_creation_date 2019-01-05
_audit_creation_method
;
Olex2 1.2
(compiled 2018.05.29 svn.r3508 for OlexSys, GUI svn.r5506)
;
_audit_update_record
;
2019-01-08 deposited with the CCDC.	2021-08-05 downloaded from the CCDC.
;
_cell_angle_alpha 90
_cell_angle_beta 98.256(2)
_cell_angle_gamma 90
_cell_formula_units_Z 1
_cell_length_a 11.0719(7)
_cell_length_b 13.1489(10)
_cell_length_c 11.7587(6)
_cell_measurement_reflns_used 1690
_cell_measurement_temperature 150
_cell_measurement_theta_max 25.580
_cell_measurement_theta_min 2.363
_cell_volume 1694.13(19)
_computing_cell_refinement 'SAINT V8.38A (?, 2016)'
_computing_data_reduction 'SAINT V8.38A (?, 2016)'
_computing_molecular_graphics 'Olex2 (Dolomanov et al., 2009)'
_computing_publication_material 'Olex2 (Dolomanov et al., 2009)'
_computing_structure_refinement 'ShelXL (Sheldrick, 2015)'
_computing_structure_solution 'ShelXT (Sheldrick, 2015)'
_diffrn_ambient_temperature 150.0
_diffrn_measured_fraction_theta_full 0.993
_diffrn_measured_fraction_theta_max 0.986
_diffrn_measurement_device_type 'Bruker APEX-II CCD'
_diffrn_measurement_method '\f and \w scans'
_diffrn_radiation_type MoK\a
_diffrn_radiation_wavelength 0.71073
_diffrn_reflns_av_R_equivalents 0.1002
_diffrn_reflns_av_unetI/netI 0.1332
_diffrn_reflns_Laue_measured_fraction_full 0.993
_diffrn_reflns_Laue_measured_fraction_max 0.986
_diffrn_reflns_limit_h_max 10
_diffrn_reflns_limit_h_min -13
_diffrn_reflns_limit_k_max 13
_diffrn_reflns_limit_k_min -16
_diffrn_reflns_limit_l_max 11
_diffrn_reflns_limit_l_min -14
_diffrn_reflns_number 9099
_diffrn_reflns_point_group_measured_fraction_full 0.993
_diffrn_reflns_point_group_measured_fraction_max 0.986
_diffrn_reflns_theta_full 25.242
_diffrn_reflns_theta_max 26.382
_diffrn_reflns_theta_min 2.337
_diffrn_standards_number 0
_exptl_absorpt_coefficient_mu 1.050
_exptl_absorpt_correction_T_max 0.7454
_exptl_absorpt_correction_T_min 0.6722
_exptl_absorpt_correction_type multi-scan
_exptl_absorpt_process_details
'SADABS-2016/2 (Bruker,2016/2) was used for absorption correction. wR2(int) was 0.1549 before and 0.0778 after correction. The Ratio of minimum to maximum transmission is 0.9018. The \l/2 correction factor is Not present.'
_exptl_crystal_colour violet
_exptl_crystal_colour_primary violet
_exptl_crystal_density_diffrn 1.612
_exptl_crystal_description block
_exptl_crystal_F_000 840
_exptl_crystal_size_max 0.19
_exptl_crystal_size_mid 0.15
_exptl_crystal_size_min 0.12
_refine_diff_density_max 0.533
_refine_diff_density_min -0.471
_refine_diff_density_rms 0.108
_refine_ls_extinction_method none
_refine_ls_goodness_of_fit_ref 1.064
_refine_ls_hydrogen_treatment constr
_refine_ls_matrix_type full
_refine_ls_number_parameters 244
_refine_ls_number_reflns 3417
_refine_ls_number_restraints 0
_refine_ls_restrained_S_all 1.064
_refine_ls_R_factor_all 0.1398
_refine_ls_R_factor_gt 0.0635
_refine_ls_shift/su_max 0.001
_refine_ls_shift/su_mean 0.000
_refine_ls_structure_factor_coef Fsqd
_refine_ls_weighting_details 'w=1/[\s^2^(Fo^2^)+(0.0177P)^2^+0.9375P] where P=(Fo^2^+2Fc^2^)/3'
_refine_ls_weighting_scheme calc
_refine_ls_wR_factor_gt 0.0912
_refine_ls_wR_factor_ref 0.1158
_reflns_Friedel_coverage 0.000
_reflns_number_gt 1979
_reflns_number_total 3417
_reflns_threshold_expression 'I > 2\s(I)'
_cod_data_source_file d1ce00783a2.cif
_cod_data_source_block 22019009zghy2_0m
_cod_depositor_comments 'Adding full bibliography for 7243435--7243437.cif.'
_cod_database_code 7243435
_shelx_shelxl_version_number 2018/3
_shelx_space_group_comment
;
The symmetry employed for this shelxl refinement is uniquely defined
by the following loop, which should always be used as a source of
symmetry information in preference to the above space-group names.
They are only intended as comments.
;
_olex2_refinement_description
;
1. Fixed Uiso
 At 1.2 times of:
  All C(H) groups, All C(H,H) groups
2.a Secondary CH2 refined with riding coordinates:
 C17(H17A,H17B), C18(H18A,H18B)
2.b Aromatic/amide H refined with riding coordinates:
 C3(H3), C6(H6), C8(H8), C10(H10), C11(H11), C12(H12), C13(H13), C14(H14),
 C15(H15), C16(H16)
;
_olex2_submission_special_instructions 'No special instructions were received'

loop_
_space_group_symop_operation_xyz
'x, y, z'
'-x+1/2, y+1/2, -z+1/2'
'-x, -y, -z'
'x-1/2, -y-1/2, z-1/2'

loop_
_atom_site_label
_atom_site_type_symbol
_atom_site_fract_x
_atom_site_fract_y
_atom_site_fract_z
_atom_site_U_iso_or_equiv
_atom_site_adp_type
_atom_site_occupancy
_atom_site_site_symmetry_order
_atom_site_calc_flag
_atom_site_refinement_flags_posn
_atom_site_refinement_flags_adp
_atom_site_refinement_flags_occupancy
_atom_site_disorder_assembly
_atom_site_disorder_group
Co1 Co 0.54975(6) 0.19656(6) 0.75667(5) 0.0222(2) Uani 1 1 d . . . . .
O1 O 0.3209(3) 0.3528(3) 0.6628(3) 0.0302(9) Uani 1 1 d . . . . .
O2 O 0.5220(3) 0.3349(3) 0.7092(3) 0.0293(9) Uani 1 1 d . . . . .
O3 O 0.7480(3) 0.7583(3) 0.6422(3) 0.0294(9) Uani 1 1 d . . . . .
O4 O 0.7985(3) 0.6155(3) 0.7347(3) 0.0310(9) Uani 1 1 d . . . . .
O5 O 0.3050(3) 0.7153(3) 0.4853(3) 0.0281(9) Uani 1 1 d . . . . .
N1 N 0.4374(3) 0.1024(3) 0.6548(3) 0.0236(10) Uani 1 1 d . . . . .
N2 N 0.2830(3) 0.0349(3) 0.5425(3) 0.0206(10) Uani 1 1 d . . . . .
N3 N 0.0118(3) 0.6888(3) 0.5870(3) 0.0232(10) Uani 1 1 d . . . . .
C1 C 0.5949(4) 0.6319(4) 0.6430(4) 0.0208(12) Uani 1 1 d . . . . .
C2 C 0.7210(4) 0.6732(4) 0.6736(4) 0.0216(12) Uani 1 1 d . . . . .
C3 C 0.5686(4) 0.5331(4) 0.6703(3) 0.0209(12) Uani 1 1 d . . . . .
H3 H 0.631167 0.491272 0.709384 0.025 Uiso 1 1 calc R . . . .
C4 C 0.4510(4) 0.4940(4) 0.6413(4) 0.0169(11) Uani 1 1 d . . . . .
C5 C 0.4260(5) 0.3859(4) 0.6731(4) 0.0241(12) Uani 1 1 d . . . . .
C6 C 0.3607(4) 0.5540(4) 0.5830(4) 0.0227(12) Uani 1 1 d . . . . .
H6 H 0.280272 0.528206 0.563746 0.027 Uiso 1 1 calc R . . . .
C7 C 0.3877(4) 0.6519(4) 0.5527(4) 0.0223(12) Uani 1 1 d . . . . .
C8 C 0.5040(4) 0.6922(4) 0.5819(3) 0.0217(11) Uani 1 1 d . . . . .
H8 H 0.521489 0.759759 0.560568 0.026 Uiso 1 1 calc R . . . .
C9 C 0.1819(4) 0.6960(4) 0.4849(4) 0.0209(11) Uani 1 1 d . . . . .
C10 C 0.1309(4) 0.7027(4) 0.5842(4) 0.0250(12) Uani 1 1 d . . . . .
H10 H 0.182328 0.717849 0.653980 0.030 Uiso 1 1 calc R . . . .
C11 C 0.1091(5) 0.6760(4) 0.3821(4) 0.0346(14) Uani 1 1 d . . . . .
H11 H 0.142500 0.671299 0.312238 0.041 Uiso 1 1 calc R . . . .
C12 C -0.0136(5) 0.6630(5) 0.3846(4) 0.0402(16) Uani 1 1 d . . . . .
H12 H -0.067079 0.650063 0.315451 0.048 Uiso 1 1 calc R . . . .
C13 C -0.0589(4) 0.6688(4) 0.4870(4) 0.0328(14) Uani 1 1 d . . . . .
H13 H -0.143797 0.658148 0.487118 0.039 Uiso 1 1 calc R . . . .
C14 C 0.3298(4) 0.1195(4) 0.5929(4) 0.0234(12) Uani 1 1 d . . . . .
H14 H 0.290891 0.184024 0.585449 0.028 Uiso 1 1 calc R . . . .
C15 C 0.4596(5) 0.0008(4) 0.6401(4) 0.0356(14) Uani 1 1 d . . . . .
H15 H 0.531079 -0.034467 0.672943 0.043 Uiso 1 1 calc R . . . .
C16 C 0.3636(5) -0.0416(4) 0.5712(5) 0.0373(14) Uani 1 1 d . . . . .
H16 H 0.354806 -0.110703 0.547945 0.045 Uiso 1 1 calc R . . . .
C17 C 0.1645(4) 0.0251(4) 0.4693(4) 0.0267(13) Uani 1 1 d . . . . .
H17A H 0.168269 -0.031769 0.414818 0.032 Uiso 1 1 calc R . . . .
H17B H 0.147448 0.088236 0.423881 0.032 Uiso 1 1 calc R . . . .
C18 C 0.0615(4) 0.0062(4) 0.5382(4) 0.0287(13) Uani 1 1 d . . . . .
H18A H 0.056566 0.063812 0.591537 0.034 Uiso 1 1 calc R . . . .
H18B H 0.079365 -0.056104 0.584903 0.034 Uiso 1 1 calc R . . . .

loop_
_atom_site_aniso_label
_atom_site_aniso_U_11
_atom_site_aniso_U_22
_atom_site_aniso_U_33
_atom_site_aniso_U_23
_atom_site_aniso_U_13
_atom_site_aniso_U_12
Co1 0.0168(4) 0.0224(4) 0.0260(3) 0.0015(3) -0.0020(2) 0.0010(3)
O1 0.024(2) 0.021(2) 0.043(2) 0.0013(17) 0.0001(16) -0.0066(17)
O2 0.025(2) 0.022(2) 0.038(2) 0.0055(16) -0.0038(16) -0.0006(17)
O3 0.022(2) 0.028(3) 0.037(2) 0.0011(17) 0.0026(16) -0.0114(17)
O4 0.0139(19) 0.038(3) 0.038(2) 0.0037(18) -0.0075(15) -0.0066(17)
O5 0.0153(19) 0.030(3) 0.0373(19) 0.0095(17) -0.0013(14) 0.0016(17)
N1 0.018(2) 0.025(3) 0.026(2) 0.003(2) -0.0046(17) -0.002(2)
N2 0.017(2) 0.019(3) 0.023(2) -0.0015(19) -0.0032(17) -0.003(2)
N3 0.017(2) 0.027(3) 0.024(2) -0.0016(19) -0.0017(16) 0.001(2)
C1 0.017(3) 0.024(4) 0.021(2) -0.005(2) 0.004(2) -0.006(2)
C2 0.015(3) 0.031(4) 0.018(2) -0.010(2) 0.001(2) -0.003(2)
C3 0.014(3) 0.028(4) 0.020(2) -0.002(2) 0.0015(19) -0.001(2)
C4 0.015(3) 0.018(3) 0.017(2) 0.002(2) 0.0019(19) 0.004(2)
C5 0.023(3) 0.034(4) 0.015(2) -0.002(2) 0.000(2) 0.000(3)
C6 0.013(3) 0.026(4) 0.028(3) -0.001(2) 0.000(2) 0.001(2)
C7 0.019(3) 0.025(4) 0.022(3) 0.001(2) -0.001(2) 0.001(2)
C8 0.022(3) 0.020(3) 0.023(2) 0.004(2) 0.002(2) -0.001(3)
C9 0.014(3) 0.019(3) 0.030(3) 0.007(2) 0.003(2) 0.004(2)
C10 0.018(3) 0.026(3) 0.027(3) 0.000(2) -0.007(2) 0.001(3)
C11 0.031(3) 0.042(4) 0.031(3) -0.004(3) 0.006(2) 0.001(3)
C12 0.022(3) 0.064(5) 0.032(3) -0.007(3) -0.004(2) -0.005(3)
C13 0.014(3) 0.051(4) 0.033(3) -0.001(3) 0.001(2) -0.001(3)
C14 0.024(3) 0.019(3) 0.026(3) 0.002(2) 0.000(2) -0.003(2)
C15 0.022(3) 0.033(4) 0.047(3) 0.009(3) -0.009(2) 0.004(3)
C16 0.033(4) 0.017(4) 0.060(4) -0.001(3) -0.001(3) -0.001(3)
C17 0.020(3) 0.033(4) 0.024(3) 0.007(2) -0.009(2) -0.010(2)
C18 0.016(3) 0.040(4) 0.028(3) 0.002(2) -0.006(2) -0.009(3)

loop_
_atom_type_symbol
_atom_type_description
_atom_type_scat_dispersion_real
_atom_type_scat_dispersion_imag
_atom_type_scat_source
C C 0.0033 0.0016 'International Tables Vol C Tables 4.2.6.8 and 6.1.1.4'
H H 0.0000 0.0000 'International Tables Vol C Tables 4.2.6.8 and 6.1.1.4'
Co Co 0.3494 0.9721 'International Tables Vol C Tables 4.2.6.8 and 6.1.1.4'
N N 0.0061 0.0033 'International Tables Vol C Tables 4.2.6.8 and 6.1.1.4'
O O 0.0106 0.0060 'International Tables Vol C Tables 4.2.6.8 and 6.1.1.4'

loop_
_geom_angle_atom_site_label_1
_geom_angle_atom_site_label_2
_geom_angle_atom_site_label_3
_geom_angle
_geom_angle_site_symmetry_1
_geom_angle_site_symmetry_3
_geom_angle_publ_flag
O2 Co1 O4 128.74(14) . 2_646 ?
O2 Co1 N1 110.46(15) . . ?
O2 Co1 N3 104.39(15) . 2_546 ?
O4 Co1 N1 98.41(15) 2_646 . ?
O4 Co1 N3 108.40(14) 2_646 2_546 ?
N1 Co1 N3 104.19(15) . 2_546 ?
C5 O2 Co1 133.4(3) . . ?
C2 O4 Co1 101.8(3) . 2_656 ?
C9 O5 C7 117.2(4) . . ?
C14 N1 Co1 130.6(4) . . ?
C14 N1 C15 105.0(4) . . ?
C15 N1 Co1 124.3(3) . . ?
C14 N2 C16 108.0(4) . . ?
C14 N2 C17 126.3(4) . . ?
C16 N2 C17 125.6(4) . . ?
C10 N3 Co1 118.0(3) . 2_556 ?
C10 N3 C13 117.4(4) . . ?
C13 N3 Co1 124.6(3) . 2_556 ?
C3 C1 C2 120.5(4) . . ?
C3 C1 C8 119.7(4) . . ?
C8 C1 C2 119.8(5) . . ?
O3 C2 O4 122.2(4) . . ?
O3 C2 C1 121.2(5) . . ?
O4 C2 C1 116.5(5) . . ?
C1 C3 H3 119.6 . . ?
C1 C3 C4 120.7(4) . . ?
C4 C3 H3 119.6 . . ?
C3 C4 C5 119.1(4) . . ?
C6 C4 C3 119.7(5) . . ?
C6 C4 C5 121.2(4) . . ?
O1 C5 O2 125.2(5) . . ?
O1 C5 C4 121.0(4) . . ?
O2 C5 C4 113.8(4) . . ?
C4 C6 H6 120.2 . . ?
C4 C6 C7 119.7(4) . . ?
C7 C6 H6 120.2 . . ?
C6 C7 O5 123.7(4) . . ?
C6 C7 C8 121.3(4) . . ?
C8 C7 O5 114.9(4) . . ?
C1 C8 H8 120.6 . . ?
C7 C8 C1 118.9(5) . . ?
C7 C8 H8 120.6 . . ?
C10 C9 O5 120.7(4) . . ?
C10 C9 C11 119.9(4) . . ?
C11 C9 O5 119.3(4) . . ?
N3 C10 C9 122.7(4) . . ?
N3 C10 H10 118.7 . . ?
C9 C10 H10 118.7 . . ?
C9 C11 H11 121.3 . . ?
C12 C11 C9 117.4(4) . . ?
C12 C11 H11 121.3 . . ?
C11 C12 H12 120.0 . . ?
C13 C12 C11 120.0(5) . . ?
C13 C12 H12 120.0 . . ?
N3 C13 C12 122.6(4) . . ?
N3 C13 H13 118.7 . . ?
C12 C13 H13 118.7 . . ?
N1 C14 N2 111.4(5) . . ?
N1 C14 H14 124.3 . . ?
N2 C14 H14 124.3 . . ?
N1 C15 H15 125.2 . . ?
C16 C15 N1 109.5(5) . . ?
C16 C15 H15 125.2 . . ?
N2 C16 C15 105.9(5) . . ?
N2 C16 H16 127.0 . . ?
C15 C16 H16 127.0 . . ?
N2 C17 H17A 109.1 . . ?
N2 C17 H17B 109.1 . . ?
N2 C17 C18 112.3(4) . . ?
H17A C17 H17B 107.9 . . ?
C18 C17 H17A 109.1 . . ?
C18 C17 H17B 109.1 . . ?
C17 C18 C18 112.3(5) . 3_556 ?
C17 C18 H18A 109.1 . . ?
C17 C18 H18B 109.1 . . ?
C18 C18 H18A 109.1 3_556 . ?
C18 C18 H18B 109.1 3_556 . ?
H18A C18 H18B 107.9 . . ?

loop_
_geom_bond_atom_site_label_1
_geom_bond_atom_site_label_2
_geom_bond_distance
_geom_bond_site_symmetry_2
_geom_bond_publ_flag
Co1 O2 1.915(3) . ?
Co1 O4 1.980(3) 2_646 ?
Co1 N1 2.022(4) . ?
Co1 N3 2.053(3) 2_546 ?
O1 C5 1.231(5) . ?
O2 C5 1.277(5) . ?
O3 C2 1.229(6) . ?
O4 C2 1.285(5) . ?
O5 C7 1.398(5) . ?
O5 C9 1.386(5) . ?
N1 C14 1.322(5) . ?
N1 C15 1.374(6) . ?
N2 C14 1.330(6) . ?
N2 C16 1.354(6) . ?
N2 C17 1.468(5) . ?
N3 C10 1.336(5) . ?
N3 C13 1.342(5) . ?
C1 C2 1.494(6) . ?
C1 C3 1.379(7) . ?
C1 C8 1.396(6) . ?
C3 H3 0.9500 . ?
C3 C4 1.396(6) . ?
C4 C5 1.505(7) . ?
C4 C6 1.377(6) . ?
C6 H6 0.9500 . ?
C6 C7 1.379(7) . ?
C7 C8 1.390(6) . ?
C8 H8 0.9500 . ?
C9 C10 1.372(6) . ?
C9 C11 1.378(6) . ?
C10 H10 0.9500 . ?
C11 H11 0.9500 . ?
C11 C12 1.374(6) . ?
C12 H12 0.9500 . ?
C12 C13 1.371(6) . ?
C13 H13 0.9500 . ?
C14 H14 0.9500 . ?
C15 H15 0.9500 . ?
C15 C16 1.360(7) . ?
C16 H16 0.9500 . ?
C17 H17A 0.9900 . ?
C17 H17B 0.9900 . ?
C17 C18 1.511(6) . ?
C18 C18 1.529(8) 3_556 ?
C18 H18A 0.9900 . ?
C18 H18B 0.9900 . ?
